data_2202019
loop_
_publ_author_name
'Lee, Uk'
'Jang, Soon--Jung'
'Joo, Hea--Chung'
'Park, Ki--Min'

_publ_section_title
;
 Anhydrous octaguanidinium hexatungstoplatinate(IV)
;
_journal_issue 3
_journal_name_full 'Acta Crystallographica Section E'
_journal_page_first m116
_journal_page_last m118
_journal_paper_doi 10.1107/S160053680300360X
_journal_volume 59
_journal_year 2003
_chemical_formula_iupac '(C H6 N3)8 [Pt W6 O24]'
_chemical_formula_moiety 'C8 H48 N24 8+, O24 Pt1 W6 8-'
_chemical_formula_sum 'C8 H48 N24 O24 Pt W6'
_chemical_formula_weight 2162.89
_chemical_name_systematic ?
_space_group_IT_number 148
_symmetry_cell_setting hexagonal
_symmetry_space_group_name_Hall '-R 3'
_symmetry_space_group_name_H-M 'R -3 :H'
_atom_sites_solution_hydrogens geom
_atom_sites_solution_primary direct
_atom_sites_solution_secondary difmap
_audit_creation_method SHELXL-97
_cell_angle_alpha 90.00
_cell_angle_beta 90.00
_cell_angle_gamma 120.00
_cell_formula_units_Z 3
_cell_length_a 12.928(2)
_cell_length_b 12.928(2)
_cell_length_c 21.981(5)
_cell_measurement_reflns_used 25
_cell_measurement_temperature 298(2)
_cell_measurement_theta_max 15.7
_cell_measurement_theta_min 13.7
_cell_volume 3181.6(10)
_computing_cell_refinement STADI4
_computing_data_collection 'STADI4 (Stoe & Cie, 1996)'
_computing_data_reduction 'X-RED (Stoe & Cie, 1996)'
_computing_molecular_graphics 'ORTEP-3 (Farrugia, 1997) and DIAMOND (Brandenburg, 1998)'
_computing_structure_refinement 'SHELXL97 (Sheldrick, 1997)'
_computing_structure_solution 'SHELXS97 (Sheldrick, 1990)'
_diffrn_ambient_temperature 298(2)
_diffrn_measured_fraction_theta_full 1.000
_diffrn_measured_fraction_theta_max 1.000
_diffrn_measurement_device_type 'Stoe STADI4'
_diffrn_measurement_method \w/2-\q
_diffrn_radiation_monochromator graphite
_diffrn_radiation_source 'fine-focus sealed tube'
_diffrn_radiation_type MoK\a
_diffrn_radiation_wavelength 0.71069
_diffrn_reflns_av_R_equivalents 0.0000
_diffrn_reflns_av_sigmaI/netI 0.0563
_diffrn_reflns_limit_h_max 8
_diffrn_reflns_limit_h_min -16
_diffrn_reflns_limit_k_max 16
_diffrn_reflns_limit_k_min 0
_diffrn_reflns_limit_l_max 28
_diffrn_reflns_limit_l_min 0
_diffrn_reflns_number 1629
_diffrn_reflns_theta_full 27.47
_diffrn_reflns_theta_max 27.47
_diffrn_reflns_theta_min 2.04
_diffrn_standards_decay_% 3.5
_diffrn_standards_interval_time 60
_diffrn_standards_number 3
_exptl_absorpt_coefficient_mu 19.592
_exptl_absorpt_correction_T_max 0.1427
_exptl_absorpt_correction_T_min 0.1204
_exptl_absorpt_correction_type numerical
_exptl_absorpt_process_details '(X-SHAPE; Stoe & Cie, 1996)'
_exptl_crystal_colour yellow
_exptl_crystal_density_diffrn 3.387
_exptl_crystal_density_meas ?
_exptl_crystal_density_method 'not measured'
_exptl_crystal_description cubic
_exptl_crystal_F_000 2934
_exptl_crystal_size_max 0.10
_exptl_crystal_size_mid 0.10
_exptl_crystal_size_min 0.10
_refine_diff_density_max 1.463
_refine_diff_density_min -2.715
_refine_ls_extinction_method none
_refine_ls_goodness_of_fit_ref 1.179
_refine_ls_hydrogen_treatment constr
_refine_ls_matrix_type full
_refine_ls_number_parameters 96
_refine_ls_number_reflns 1629
_refine_ls_number_restraints 0
_refine_ls_restrained_S_all 1.179
_refine_ls_R_factor_all 0.0929
_refine_ls_R_factor_gt 0.0486
_refine_ls_shift/su_max <0.001
_refine_ls_shift/su_mean 0.000
_refine_ls_structure_factor_coef Fsqd
_refine_ls_weighting_details 'calc w = 1/[\s^2^(Fo^2^)+(0.0325P)^2^+60.3628P] where P = (Fo^2^+2Fc^2^)/3'
_refine_ls_weighting_scheme calc
_refine_ls_wR_factor_gt 0.0849
_refine_ls_wR_factor_ref 0.1056
_reflns_number_gt 1108
_reflns_number_total 1629
_reflns_threshold_expression I>2\s(I)
_cod_data_source_file lh6036.cif
_cod_data_source_block I
_cod_depositor_comments
;
The following automatic conversions were performed:

'_exptl_crystal_density_meas' value 'not measured' was changed to '?'
- the value is perceived as not measured.

Automatic conversion script
Id: cif_fix_values 3008 2015-01-20 13:52:24Z robertas 
;
_cod_original_sg_symbol_H-M 'R -3'
_cod_database_code 2202019
_cod_database_fobs_code 2202019

loop_
_symmetry_equiv_pos_as_xyz
'x, y, z'
'-y, x-y, z'
'-x+y, -x, z'
'x+2/3, y+1/3, z+1/3'
'-y+2/3, x-y+1/3, z+1/3'
'-x+y+2/3, -x+1/3, z+1/3'
'x+1/3, y+2/3, z+2/3'
'-y+1/3, x-y+2/3, z+2/3'
'-x+y+1/3, -x+2/3, z+2/3'
'-x, -y, -z'
'y, -x+y, -z'
'x-y, x, -z'
'-x+2/3, -y+1/3, -z+1/3'
'y+2/3, -x+y+1/3, -z+1/3'
'x-y+2/3, x+1/3, -z+1/3'
'-x+1/3, -y+2/3, -z+2/3'
'y+1/3, -x+y+2/3, -z+2/3'
'x-y+1/3, x+2/3, -z+2/3'

loop_
_atom_site_label
_atom_site_fract_x
_atom_site_fract_y
_atom_site_fract_z
_atom_site_U_iso_or_equiv
_atom_site_adp_type
_atom_site_calc_flag
_atom_site_refinement_flags
_atom_site_occupancy
_atom_site_disorder_assembly
_atom_site_disorder_group
_atom_site_type_symbol
Pt 0.0000 0.0000 0.0000 0.0113(3) Uani d S 1 . . Pt
W -0.18149(5) 0.10481(5) 0.00160(3) 0.01744(17) Uani d . 1 . . W
Oc -0.0221(9) 0.1236(9) 0.0449(4) 0.0172(19) Uani d . 1 . . O
Ob -0.0468(9) 0.2294(9) -0.0431(5) 0.020(2) Uani d . 1 . . O
Ot1 -0.2872(10) 0.0929(10) -0.0541(5) 0.030(3) Uani d . 1 . . O
Ot2 -0.1935(10) 0.1915(11) 0.0585(5) 0.031(3) Uani d . 1 . . O
C1 -0.1038(17) 0.4444(17) 0.1332(8) 0.036(4) Uani d . 1 . . C
C2 -0.3333 0.3333 -0.0785(16) 0.039(8) Uani d S 1 . . C
N1 -0.0599(15) 0.3850(14) 0.1615(7) 0.040(4) Uani d . 1 . . N
H1A -0.0633 0.3795 0.2005 0.049 Uiso calc R 1 . . H
H1B -0.0278 0.3517 0.1409 0.049 Uiso calc R 1 . . H
N2 -0.0943(17) 0.4541(14) 0.0730(6) 0.046(5) Uani d . 1 . . N
H2A -0.0600 0.4219 0.0534 0.055 Uiso calc R 1 . . H
H2B -0.1224 0.4925 0.0537 0.055 Uiso calc R 1 . . H
N3 -0.1537(12) 0.4966(13) 0.1633(6) 0.030(3) Uani d . 1 . . N
H3A -0.1581 0.4923 0.2023 0.036 Uiso calc R 1 . . H
H3B -0.1818 0.5349 0.1438 0.036 Uiso calc R 1 . . H
N4 -0.4163(15) 0.2181(16) -0.0808(9) 0.057(5) Uani d . 1 . . N
H4A -0.3953 0.1647 -0.0838 0.069 Uiso calc R 1 . . H
H4B -0.4907 0.1970 -0.0793 0.069 Uiso calc R 1 . . H

loop_
_atom_site_aniso_label
_atom_site_aniso_U_11
_atom_site_aniso_U_22
_atom_site_aniso_U_33
_atom_site_aniso_U_12
_atom_site_aniso_U_13
_atom_site_aniso_U_23
Pt 0.0103(4) 0.0103(4) 0.0132(6) 0.00515(19) 0.000 0.000
W 0.0157(3) 0.0180(3) 0.0210(3) 0.0103(3) -0.0004(3) -0.0013(3)
Oc 0.015(5) 0.016(5) 0.020(5) 0.007(4) -0.005(4) -0.007(4)
Ob 0.012(5) 0.018(5) 0.024(6) 0.004(4) -0.002(4) 0.001(4)
Ot1 0.029(7) 0.032(7) 0.039(7) 0.023(6) -0.015(5) -0.004(5)
Ot2 0.027(6) 0.033(7) 0.030(6) 0.012(6) 0.006(5) -0.009(5)
C1 0.043(11) 0.039(11) 0.027(9) 0.022(9) 0.000(8) -0.006(7)
C2 0.032(11) 0.032(11) 0.05(2) 0.016(5) 0.000 0.000
N1 0.065(11) 0.045(10) 0.029(8) 0.040(9) -0.014(8) -0.001(7)
N2 0.096(15) 0.051(10) 0.019(7) 0.058(11) 0.008(8) 0.008(7)
N3 0.044(9) 0.046(9) 0.014(6) 0.033(8) 0.000(6) -0.002(6)
N4 0.032(10) 0.044(11) 0.099(15) 0.022(9) 0.003(10) -0.005(11)

loop_
_atom_type_symbol
_atom_type_description
_atom_type_scat_dispersion_real
_atom_type_scat_dispersion_imag
_atom_type_scat_source
C C 0.0033 0.0016 'International Tables Vol C Tables 4.2.6.8 and 6.1.1.4'
N N 0.0061 0.0033 'International Tables Vol C Tables 4.2.6.8 and 6.1.1.4'
H H 0.0000 0.0000 'International Tables Vol C Tables 4.2.6.8 and 6.1.1.4'
W W -0.8490 6.8722 'International Tables Vol C Tables 4.2.6.8 and 6.1.1.4'
O O 0.0106 0.0060 'International Tables Vol C Tables 4.2.6.8 and 6.1.1.4'
Pt Pt -1.7033 8.3905 'International Tables Vol C Tables 4.2.6.8 and 6.1.1.4'

loop_
_geom_angle_atom_site_label_1
_geom_angle_atom_site_label_2
_geom_angle_atom_site_label_3
_geom_angle_site_symmetry_1
_geom_angle_site_symmetry_3
_geom_angle
Oc Pt Oc 10 3 81.9(3)
Oc Pt Oc 10 . 180.0(7)
Oc Pt Oc 3 . 98.1(3)
Ot2 W Ot1 . 1 103.8(5)
Ot2 W Ob . 12 95.7(5)
Ot1 W Ob . 12 99.6(5)
Ot2 W Ob . . 99.2(5)
Ot1 W Ob . . 93.1(5)
Ob W Ob 12 . 157.5(6)
Ot2 W Oc . 12 161.5(5)
Ot1 W Oc . 12 93.2(4)
Ob W Oc 12 12 74.0(4)
Ob W Oc . 12 87.0(4)
Ot2 W Oc . . 89.9(5)
Ot1 W Oc . . 162.6(5)
Ob W Oc 12 . 89.5(4)
Ob W Oc . . 73.8(4)
Oc W Oc 12 . 75.0(5)
Pt W W . 11 60.0
N1 C1 N3 . . 122(2)
N1 C1 N2 . . 119(2)
N3 C1 N2 . . 120(2)
N4 C2 N4 2_565 . 119.9(2)
N4 C2 N4 2_565 3_455 119.9(2)
N4 C2 N4 . 3_455 119.9(2)

loop_
_geom_bond_atom_site_label_1
_geom_bond_atom_site_label_2
_geom_bond_site_symmetry_2
_geom_bond_distance
_geom_bond_publ_flag
W W 11 3.2443(7) yes
Pt W . 3.2437(7) yes
Pt Oc . 2.016(9) yes
W Ot1 . 1.780(10) yes
W Ot2 . 1.740(10) yes
W Ob . 1.950(10) yes
W Oc . 2.170(10) yes
C1 N1 . 1.32(2) yes
C1 N2 . 1.33(2) yes
C1 N3 . 1.32(2) yes
C2 N4 . 1.33(2) yes

loop_
_geom_hbond_atom_site_label_D
_geom_hbond_atom_site_label_H
_geom_hbond_atom_site_label_A
_geom_hbond_site_symmetry_A
_geom_hbond_distance_DH
_geom_hbond_distance_HA
_geom_hbond_distance_DA
_geom_hbond_angle_DHA
N1 H1A Ob 6_455 0.86 1.97 2.83(2) 175
N1 H1B Ot1 11 0.86 2.37 3.10(2) 142
N2 H2A Ot1 11 0.86 2.30 3.04(3) 145
N2 H2B Ot2 2_565 0.86 2.18 2.94(2) 147
N2 H2A Ot2 1 0.86 2.59 2.99(2) 109
N3 H3A Oc 14_455 0.86 1.99 2.83(2) 165
N3 H3B Ot2 2_565 0.86 2.18 2.94(2) 148
N4 H4A Ot1 1 0.86 2.13 2.91(2) 150
